data_4103839
loop_
_publ_author_name
'Subhas Samanta'
'Sreebrata Goswami'

_publ_section_title
;
 Regioselective Knitting of Anilinevia ortho-C-N Bond Fusion Using OsO4 as
 a Template
;
_journal_name_full 'Journal of the American Chemical Society'
_journal_page_first 924
_journal_page_last 925
_journal_paper_doi 10.1021/ja808901s
_journal_volume 131
_journal_year 2009
_chemical_formula_sum 'C30 H27 N5 O3 Os'
_chemical_formula_weight 695.77
_chemical_name_systematic
;
 ?
;
_space_group_IT_number 61
_symmetry_cell_setting orthorhombic
_symmetry_space_group_name_Hall '-P 2ac 2ab'
_symmetry_space_group_name_H-M 'P b c a'
_atom_sites_solution_hydrogens geom
_atom_sites_solution_primary direct
_atom_sites_solution_secondary difmap
_audit_creation_method SHELXL-97
_cell_angle_alpha 90.00
_cell_angle_beta 90.00
_cell_angle_gamma 90.00
_cell_formula_units_Z 8
_cell_length_a 8.999
_cell_length_b 18.435
_cell_length_c 34.463
_cell_measurement_reflns_used 26063
_cell_measurement_temperature 293(2)
_cell_measurement_theta_max 28.6
_cell_measurement_theta_min 2.2
_cell_volume 5717.293
_computing_cell_refinement 'Bruker SMART'
_computing_data_collection 'Bruker SMART'
_computing_data_reduction 'Bruker SAINT'
_computing_molecular_graphics ORTEP-III
_computing_publication_material 'WinGX v1.70.01'
_computing_structure_refinement 'SHELXL-97 (Sheldrick, 1997)'
_computing_structure_solution SHELXS-97
_diffrn_ambient_temperature 293(2)
_diffrn_measured_fraction_theta_full 0.958
_diffrn_measured_fraction_theta_max 0.958
_diffrn_measurement_device_type 'CCD area detector'
_diffrn_measurement_method 'phi and omega scans'
_diffrn_radiation_monochromator graphite
_diffrn_radiation_source 'fine-focus sealed tube'
_diffrn_radiation_type MoK\a
_diffrn_radiation_wavelength 0.71073
_diffrn_reflns_av_R_equivalents 0.1102
_diffrn_reflns_av_sigmaI/netI 0.1091
_diffrn_reflns_limit_h_max 11
_diffrn_reflns_limit_h_min -9
_diffrn_reflns_limit_k_max 23
_diffrn_reflns_limit_k_min -24
_diffrn_reflns_limit_l_max 29
_diffrn_reflns_limit_l_min -46
_diffrn_reflns_number 26063
_diffrn_reflns_theta_full 28.61
_diffrn_reflns_theta_max 28.61
_diffrn_reflns_theta_min 2.21
_exptl_absorpt_coefficient_mu 4.500
_exptl_absorpt_correction_type empirical
_exptl_absorpt_process_details SADABS
_exptl_crystal_colour green
_exptl_crystal_density_diffrn 1.617
_exptl_crystal_density_method 'not measured'
_exptl_crystal_description squre
_exptl_crystal_F_000 2736
_exptl_crystal_size_max 0.16
_exptl_crystal_size_mid 0.14
_exptl_crystal_size_min 0.11
_refine_diff_density_max 1.514
_refine_diff_density_min -3.417
_refine_diff_density_rms 0.236
_refine_ls_extinction_method none
_refine_ls_goodness_of_fit_ref 1.125
_refine_ls_hydrogen_treatment constr
_refine_ls_matrix_type full
_refine_ls_number_parameters 352
_refine_ls_number_reflns 7017
_refine_ls_number_restraints 0
_refine_ls_restrained_S_all 1.125
_refine_ls_R_factor_all 0.1509
_refine_ls_R_factor_gt 0.0874
_refine_ls_shift/su_max 0.000
_refine_ls_shift/su_mean 0.000
_refine_ls_structure_factor_coef Fsqd
_refine_ls_weighting_details 'calc w=1/[\s^2^(Fo^2^)+(0.0741P)^2^+0.0000P] where P=(Fo^2^+2Fc^2^)/3'
_refine_ls_weighting_scheme calc
_refine_ls_wR_factor_gt 0.1607
_refine_ls_wR_factor_ref 0.1832
_reflns_number_gt 4318
_reflns_number_total 7017
_reflns_threshold_expression >2sigma(I)
_cod_data_source_file ja808901s_si_002.cif
_cod_data_source_block ss1306_gm
_cod_depositor_comments
;
The following automatic conversions were performed:

'_refine_ls_hydrogen_treatment' value 'constrained' was replaced with
the value 'constr' as specified in the replacement file
'src/cod-tools/trunk/data/replacement-values/replacement_values.lst'.

Automatic conversion script
Id: cif_fix_values 5376 2017-05-30 11:51:03Z andrius 
;
_cod_original_cell_volume 5717.3
_cod_database_code 4103839

loop_
_symmetry_equiv_pos_as_xyz
'x, y, z'
'-x+1/2, -y, z+1/2'
'x+1/2, -y+1/2, -z'
'-x, y+1/2, -z+1/2'
'-x, -y, -z'
'x-1/2, y, -z-1/2'
'-x-1/2, y-1/2, z'
'x, -y-1/2, z-1/2'

loop_
_atom_site_label
_atom_site_type_symbol
_atom_site_fract_x
_atom_site_fract_y
_atom_site_fract_z
_atom_site_U_iso_or_equiv
_atom_site_adp_type
_atom_site_occupancy
_atom_site_symmetry_multiplicity
_atom_site_calc_flag
_atom_site_refinement_flags
Os1 Os 0.77502(5) 0.08478(2) 0.148474(9) 0.04111(16) Uani 1 1 d .
N1 N 0.8007(9) 0.1081(5) 0.20464(18) 0.047(2) Uani 1 1 d .
N2 N 0.7540(10) -0.0145(4) 0.1730(2) 0.047(2) Uani 1 1 d .
N3 N 0.9241(10) 0.0274(4) 0.12081(19) 0.045(2) Uani 1 1 d .
H3 H 0.9897 0.0470 0.1060 0.054 Uiso 1 1 calc R
N4 N 0.5842(12) 0.1028(4) 0.1542(2) 0.060(3) Uani 1 1 d .
H4 H 0.5531 0.1019 0.1778 0.072 Uiso 1 1 calc R
N5 N 0.7010(10) 0.1168(5) 0.0968(2) 0.047(2) Uani 1 1 d .
O1 O 0.9206(9) 0.1635(4) 0.14550(17) 0.059(2) Uani 1 1 d .
C1 C 0.9577(12) 0.1942(5) 0.1808(3) 0.052(3) Uani 1 1 d .
C2 C 1.0603(15) 0.2532(6) 0.1826(4) 0.077(4) Uani 1 1 d .
H2 H 1.1004 0.2734 0.1602 0.092 Uiso 1 1 calc R
C3 C 1.0981(14) 0.2792(5) 0.2192(3) 0.062(3) Uani 1 1 d .
H3A H 1.1700 0.3151 0.2219 0.074 Uiso 1 1 calc R
C4 C 1.0275(14) 0.2511(7) 0.2516(4) 0.078(4) Uani 1 1 d .
H4A H 1.0475 0.2722 0.2756 0.094 Uiso 1 1 calc R
C5 C 0.9311(13) 0.1948(6) 0.2505(3) 0.064(3) Uani 1 1 d .
H5 H 0.8931 0.1749 0.2732 0.077 Uiso 1 1 calc R
C6 C 0.8900(10) 0.1670(4) 0.2141(2) 0.034(2) Uani 1 1 d .
C7 C 0.7382(10) 0.0560(5) 0.2283(2) 0.034(2) Uani 1 1 d .
C8 C 0.6931(13) 0.0712(6) 0.2677(3) 0.054(3) Uani 1 1 d .
H8 H 0.7071 0.1164 0.2792 0.065 Uiso 1 1 calc R
C9 C 0.6258(13) 0.0122(6) 0.2879(3) 0.060(3) Uani 1 1 d .
H9 H 0.5961 0.0193 0.3135 0.072 Uiso 1 1 calc R
C10 C 0.6022(16) -0.0554(6) 0.2712(4) 0.080(4) Uani 1 1 d .
H10 H 0.5645 -0.0937 0.2858 0.096 Uiso 1 1 calc R
C11 C 0.6361(13) -0.0644(6) 0.2328(3) 0.062(3) Uani 1 1 d .
H11 H 0.6145 -0.1087 0.2212 0.075 Uiso 1 1 calc R
C12 C 0.7004(10) -0.0110(5) 0.2105(3) 0.042(2) Uani 1 1 d .
C13 C 0.8187(12) -0.0690(4) 0.1548(2) 0.033(2) Uani 1 1 d .
C14 C 0.8091(15) -0.1445(5) 0.1614(3) 0.058(3) Uani 1 1 d .
H14 H 0.7448 -0.1617 0.1804 0.070 Uiso 1 1 calc R
C15 C 0.8912(15) -0.1925(6) 0.1408(3) 0.063(3) Uani 1 1 d .
H15 H 0.8839 -0.2416 0.1466 0.076 Uiso 1 1 calc R
C16 C 0.9828(14) -0.1713(5) 0.1122(4) 0.070(4) Uani 1 1 d .
H16 H 1.0318 -0.2051 0.0968 0.085 Uiso 1 1 calc R
C17 C 1.0022(16) -0.0973(7) 0.1064(4) 0.078(4) Uani 1 1 d .
H17 H 1.0731 -0.0813 0.0887 0.094 Uiso 1 1 calc R
C18 C 0.9166(12) -0.0467(6) 0.1267(3) 0.050(3) Uani 1 1 d .
C19 C 0.4724(13) 0.1188(6) 0.1258(3) 0.059(3) Uani 1 1 d .
C20 C 0.3184(13) 0.1249(8) 0.1253(4) 0.076(4) Uani 1 1 d .
H20 H 0.2627 0.1162 0.1475 0.092 Uiso 1 1 calc R
C21 C 0.2537(16) 0.1433(10) 0.0928(5) 0.105(6) Uani 1 1 d .
H21 H 0.1508 0.1478 0.0925 0.126 Uiso 1 1 calc R
C22 C 0.3353(15) 0.1571(7) 0.0571(3) 0.067(3) Uani 1 1 d .
H22 H 0.2867 0.1734 0.0349 0.080 Uiso 1 1 calc R
C23 C 0.4796(16) 0.1458(6) 0.0570(3) 0.069(4) Uani 1 1 d .
H23 H 0.5320 0.1496 0.0338 0.083 Uiso 1 1 calc R
C24 C 0.5570(12) 0.1279(5) 0.0917(2) 0.042(2) Uani 1 1 d .
C25 C 0.7977(12) 0.1315(6) 0.0644(3) 0.048(3) Uani 1 1 d .
C26 C 0.8420(19) 0.0793(9) 0.0381(4) 0.099(5) Uani 1 1 d .
H26 H 0.8122 0.0312 0.0406 0.118 Uiso 1 1 calc R
C27 C 0.9360(19) 0.1023(10) 0.0068(3) 0.106(6) Uani 1 1 d .
H27 H 0.9661 0.0676 -0.0112 0.127 Uiso 1 1 calc R
C28 C 0.9832(16) 0.1708(11) 0.0019(5) 0.101(6) Uani 1 1 d .
H28 H 1.0441 0.1828 -0.0190 0.121 Uiso 1 1 calc R
C29 C 0.9398(17) 0.2238(8) 0.0285(4) 0.089(4) Uani 1 1 d .
H29 H 0.9766 0.2708 0.0262 0.106 Uiso 1 1 calc R
C30 C 0.8386(17) 0.2066(9) 0.0594(3) 0.095(5) Uani 1 1 d .
H30 H 0.8009 0.2425 0.0756 0.114 Uiso 1 1 calc R
O1W O 0.985(3) 0.4334(12) 0.0515(6) 0.302(12) Uani 1 1 d .
O2W O 1.104(3) 0.4227(9) 0.1293(6) 0.240(8) Uani 1 1 d .

loop_
_atom_site_aniso_label
_atom_site_aniso_U_11
_atom_site_aniso_U_22
_atom_site_aniso_U_33
_atom_site_aniso_U_23
_atom_site_aniso_U_13
_atom_site_aniso_U_12
Os1 0.0509(3) 0.0362(2) 0.0362(2) 0.00396(15) 0.00013(16) 0.00086(19)
N1 0.056(6) 0.071(6) 0.014(3) 0.002(3) -0.008(3) 0.014(4)
N2 0.070(6) 0.033(4) 0.038(4) 0.005(3) -0.004(4) 0.003(4)
N3 0.072(6) 0.026(4) 0.037(4) 0.000(3) 0.015(4) -0.011(4)
N4 0.113(9) 0.033(4) 0.034(4) -0.017(3) -0.030(4) 0.034(5)
N5 0.046(6) 0.050(5) 0.043(4) 0.000(4) -0.006(4) 0.004(4)
O1 0.065(5) 0.070(5) 0.041(3) 0.005(3) 0.004(3) -0.003(4)
C1 0.049(7) 0.041(6) 0.066(7) -0.014(5) -0.018(5) 0.013(5)
C2 0.093(10) 0.030(6) 0.108(10) -0.010(6) -0.006(8) -0.012(7)
C3 0.069(8) 0.038(6) 0.079(7) -0.032(6) -0.015(7) -0.004(5)
C4 0.070(9) 0.066(8) 0.100(10) -0.046(8) -0.009(7) -0.019(7)
C5 0.061(8) 0.061(7) 0.070(7) -0.019(6) -0.016(6) 0.042(6)
C6 0.027(5) 0.034(5) 0.041(4) -0.010(4) -0.024(4) 0.006(4)
C7 0.040(6) 0.039(5) 0.023(3) 0.005(3) 0.005(3) -0.011(4)
C8 0.067(8) 0.049(6) 0.046(5) -0.010(5) 0.006(5) -0.003(5)
C9 0.068(9) 0.073(8) 0.039(5) 0.017(5) 0.026(5) 0.017(6)
C10 0.110(12) 0.049(7) 0.081(8) 0.027(6) 0.047(8) 0.016(7)
C11 0.063(8) 0.066(7) 0.058(6) 0.027(5) 0.010(6) -0.011(6)
C12 0.033(6) 0.050(6) 0.042(5) 0.003(4) -0.001(4) 0.004(5)
C13 0.059(6) 0.010(3) 0.030(4) 0.000(3) 0.000(4) 0.002(4)
C14 0.094(10) 0.019(4) 0.060(6) 0.012(5) 0.020(6) 0.016(5)
C15 0.099(10) 0.041(6) 0.048(6) 0.011(5) -0.007(6) 0.008(7)
C16 0.093(10) 0.035(6) 0.084(8) -0.025(6) 0.024(7) -0.010(6)
C17 0.087(10) 0.078(9) 0.071(7) -0.020(7) 0.005(7) 0.011(8)
C18 0.040(7) 0.056(7) 0.053(6) 0.007(5) -0.014(5) 0.000(5)
C19 0.057(8) 0.082(8) 0.039(5) 0.009(5) 0.019(5) 0.008(6)
C20 0.033(8) 0.122(12) 0.074(8) 0.039(8) 0.000(6) 0.007(7)
C21 0.059(10) 0.144(16) 0.111(13) 0.021(11) -0.028(8) 0.037(9)
C22 0.045(8) 0.091(9) 0.065(7) 0.016(6) -0.006(6) -0.006(7)
C23 0.100(11) 0.085(9) 0.022(4) 0.011(5) 0.005(5) -0.005(8)
C24 0.054(7) 0.031(5) 0.043(5) -0.002(4) 0.015(4) 0.000(5)
C25 0.048(7) 0.044(6) 0.052(6) 0.005(5) 0.005(5) 0.003(5)
C26 0.110(13) 0.119(13) 0.068(8) 0.031(8) 0.013(8) 0.037(11)
C27 0.129(15) 0.141(15) 0.047(7) 0.003(8) 0.040(8) 0.039(12)
C28 0.060(10) 0.143(16) 0.101(12) 0.034(11) -0.001(8) 0.042(11)
C29 0.091(11) 0.103(12) 0.072(8) -0.004(8) 0.000(8) -0.030(9)
C30 0.098(11) 0.129(13) 0.057(7) 0.020(8) -0.006(7) -0.056(10)
O1W 0.34(4) 0.29(3) 0.28(2) 0.002(19) 0.02(2) 0.00(2)
O2W 0.23(2) 0.212(19) 0.28(2) 0.014(14) 0.03(2) 0.001(16)

loop_
_atom_type_symbol
_atom_type_description
_atom_type_scat_dispersion_real
_atom_type_scat_dispersion_imag
_atom_type_scat_source
C C 0.0033 0.0016 'International Tables Vol C Tables 4.2.6.8 and 6.1.1.4'
H H 0.0000 0.0000 'International Tables Vol C Tables 4.2.6.8 and 6.1.1.4'
N N 0.0061 0.0033 'International Tables Vol C Tables 4.2.6.8 and 6.1.1.4'
O O 0.0106 0.0060 'International Tables Vol C Tables 4.2.6.8 and 6.1.1.4'
Os Os -1.2165 7.6030 'International Tables Vol C Tables 4.2.6.8 and 6.1.1.4'

loop_
_geom_angle_atom_site_label_1
_geom_angle_atom_site_label_2
_geom_angle_atom_site_label_3
_geom_angle
N4 Os1 N3 145.7(3)
N4 Os1 O1 121.2(3)
N3 Os1 O1 85.2(3)
N4 Os1 N5 73.6(3)
N3 Os1 N5 87.4(3)
O1 Os1 N5 87.5(3)
N4 Os1 N1 87.9(3)
N3 Os1 N1 120.6(3)
O1 Os1 N1 79.3(3)
N5 Os1 N1 147.4(4)
N4 Os1 N2 91.9(4)
N3 Os1 N2 77.2(3)
O1 Os1 N2 139.0(3)
N5 Os1 N2 127.6(3)
N1 Os1 N2 78.5(3)
C7 N1 C6 129.9(7)
C7 N1 Os1 112.1(6)
C6 N1 Os1 117.5(6)
C13 N2 C12 129.4(8)
C13 N2 Os1 116.7(6)
C12 N2 Os1 112.4(6)
C18 N3 Os1 115.4(6)
C18 N3 H3 122.3
Os1 N3 H3 122.3
C19 N4 Os1 130.3(7)
C19 N4 H4 114.9
Os1 N4 H4 114.9
C24 N5 C25 117.3(8)
C24 N5 Os1 119.5(7)
C25 N5 Os1 123.2(7)
C1 O1 Os1 114.8(6)
O1 C1 C6 118.2(9)
O1 C1 C2 120.5(10)
C6 C1 C2 121.3(9)
C3 C2 C1 117.4(11)
C3 C2 H2 121.3
C1 C2 H2 121.3
C4 C3 C2 119.3(11)
C4 C3 H3A 120.3
C2 C3 H3A 120.3
C5 C4 C3 123.8(11)
C5 C4 H4A 118.1
C3 C4 H4A 118.1
C4 C5 C6 118.4(12)
C4 C5 H5 120.8
C6 C5 H5 120.8
N1 C6 C1 109.9(7)
N1 C6 C5 130.3(9)
C1 C6 C5 119.4(9)
N1 C7 C12 116.5(7)
N1 C7 C8 122.3(8)
C12 C7 C8 120.6(8)
C9 C8 C7 115.4(9)
C9 C8 H8 122.3
C7 C8 H8 122.3
C10 C9 C8 123.2(9)
C10 C9 H9 118.4
C8 C9 H9 118.4
C11 C10 C9 118.4(10)
C11 C10 H10 120.8
C9 C10 H10 120.8
C10 C11 C12 123.2(11)
C10 C11 H11 118.4
C12 C11 H11 118.4
C11 C12 N2 129.5(10)
C11 C12 C7 118.7(9)
N2 C12 C7 111.2(8)
N2 C13 C18 113.0(8)
N2 C13 C14 130.3(9)
C18 C13 C14 116.6(8)
C15 C14 C13 121.7(10)
C15 C14 H14 119.2
C13 C14 H14 119.2
C16 C15 C14 122.0(10)
C16 C15 H15 119.0
C14 C15 H15 119.0
C15 C16 C17 118.0(11)
C15 C16 H16 121.0
C17 C16 H16 121.0
C16 C17 C18 120.9(12)
C16 C17 H17 119.6
C18 C17 H17 119.6
C13 C18 N3 115.5(9)
C13 C18 C17 120.5(10)
N3 C18 C17 124.0(10)
C20 C19 C24 121.0(10)
C20 C19 N4 136.6(10)
C24 C19 N4 102.4(10)
C21 C20 C19 118.6(13)
C21 C20 H20 120.7
C19 C20 H20 120.7
C20 C21 C22 123.0(13)
C20 C21 H21 118.5
C22 C21 H21 118.5
C23 C22 C21 118.2(11)
C23 C22 H22 120.9
C21 C22 H22 120.9
C22 C23 C24 121.2(10)
C22 C23 H23 119.4
C24 C23 H23 119.4
N5 C24 C19 113.5(9)
N5 C24 C23 128.9(9)
C19 C24 C23 117.7(10)
C26 C25 C30 121.1(12)
C26 C25 N5 123.4(10)
C30 C25 N5 115.3(10)
C25 C26 C27 117.2(15)
C25 C26 H26 121.4
C27 C26 H26 121.4
C28 C27 C26 124.0(15)
C28 C27 H27 118.0
C26 C27 H27 118.0
C27 C28 C29 119.1(15)
C27 C28 H28 120.4
C29 C28 H28 120.4
C28 C29 C30 120.6(15)
C28 C29 H29 119.7
C30 C29 H29 119.7
C29 C30 C25 117.6(14)
C29 C30 H30 121.2
C25 C30 H30 121.2

loop_
_geom_bond_atom_site_label_1
_geom_bond_atom_site_label_2
_geom_bond_distance
Os1 N4 1.760(11)
Os1 N3 1.956(8)
Os1 O1 1.958(8)
Os1 N5 1.990(8)
Os1 N1 1.996(6)
Os1 N2 2.025(7)
N1 C7 1.380(12)
N1 C6 1.391(11)
N2 C13 1.320(11)
N2 C12 1.379(12)
N3 C18 1.384(12)
N3 H3 0.8600
N4 C19 1.434(13)
N4 H4 0.8600
N5 C24 1.324(12)
N5 C25 1.442(12)
O1 C1 1.381(11)
C1 C6 1.394(13)
C1 C2 1.429(15)
C2 C3 1.392(14)
C2 H2 0.9300
C3 C4 1.385(15)
C3 H3A 0.9300
C4 C5 1.354(17)
C4 H4A 0.9300
C5 C6 1.403(12)
C5 H5 0.9300
C7 C12 1.420(13)
C7 C8 1.445(12)
C8 C9 1.426(14)
C8 H8 0.9300
C9 C10 1.390(15)
C9 H9 0.9300
C10 C11 1.369(14)
C10 H10 0.9300
C11 C12 1.377(13)
C11 H11 0.9300
C13 C18 1.374(13)
C13 C14 1.413(11)
C14 C15 1.354(14)
C14 H14 0.9300
C15 C16 1.343(15)
C15 H15 0.9300
C16 C17 1.389(15)
C16 H16 0.9300
C17 C18 1.398(15)
C17 H17 0.9300
C19 C20 1.391(15)
C19 C24 1.412(12)
C20 C21 1.305(17)
C20 H20 0.9300
C21 C22 1.456(19)
C21 H21 0.9300
C22 C23 1.315(17)
C22 H22 0.9300
C23 C24 1.422(14)
C23 H23 0.9300
C25 C26 1.381(16)
C25 C30 1.442(17)
C26 C27 1.436(18)
C26 H26 0.9300
C27 C28 1.34(2)
C27 H27 0.9300
C28 C29 1.397(19)
C28 H28 0.9300
C29 C30 1.436(17)
C29 H29 0.9300
C30 H30 0.9300
